data_4004003
loop_
_publ_author_name
'Zhang, Zhi-Xu'
'Su, Chang-Yuan'
'Li, Jie'
'Song, Xian-Jiang'
'Fu, Da-Wei'
'Zhang, Yi'

_publ_section_title
;
 Ferroelastic Hybrid Bismuth Bromides with Dual Dielectric Switches
;
_journal_name_full 'Chemistry of Materials'
_journal_paper_doi 10.1021/acs.chemmater.1c01699
_journal_year 2021
_chemical_formula_moiety '3(C7 N), Bi2 Br9'
_chemical_formula_sum 'C21 Bi2 Br9 N3'
_chemical_formula_weight 1431.39
_space_group_IT_number 63
_space_group_name_Hall '-C 2c 2'
_space_group_name_H-M_alt 'C m c m'
_symmetry_cell_setting orthorhombic
_symmetry_space_group_name_H-M 'C m c m'
_atom_sites_solution_hydrogens none
_atom_sites_solution_primary direct
_atom_sites_solution_secondary difmap
_audit_creation_method SHELXL-97
_cell_angle_alpha 90.00
_cell_angle_beta 90.00
_cell_angle_gamma 90.00
_cell_formula_units_Z 4
_cell_length_a 10.5812(7)
_cell_length_b 17.5448(11)
_cell_length_c 22.7429(16)
_cell_measurement_reflns_used 2807
_cell_measurement_temperature 143(1)
_cell_measurement_theta_max 27.8660
_cell_measurement_theta_min 2.8480
_cell_volume 4222.1(5)
_computing_cell_refinement 'CrysAlisPro 1.171.40.14e (Rigaku OD, 2018)'
_computing_data_collection 'CrysAlisPro 1.171.40.14e (Rigaku OD, 2018)'
_computing_data_reduction 'CrysAlisPro 1.171.40.14e (Rigaku OD, 2018)'
_computing_structure_refinement 'SHELXL-97 (Sheldrick, 1997)'
_computing_structure_solution 'SHELXS-97 (Sheldrick, 1990)'
_diffrn_ambient_temperature 143(1)
_diffrn_measured_fraction_theta_full 0.992
_diffrn_measured_fraction_theta_max 0.992
_diffrn_measurement_device_type 'XtaLAB Synergy R, DW system, HyPix'
_diffrn_measurement_method '\w scans'
_diffrn_radiation_monochromator graphite
_diffrn_radiation_source 'fine-focus sealed tube'
_diffrn_radiation_type MoK\a
_diffrn_radiation_wavelength 0.71073
_diffrn_reflns_av_R_equivalents 0.1121
_diffrn_reflns_av_sigmaI/netI 0.0741
_diffrn_reflns_limit_h_max 12
_diffrn_reflns_limit_h_min -12
_diffrn_reflns_limit_k_max 20
_diffrn_reflns_limit_k_min -20
_diffrn_reflns_limit_l_max 24
_diffrn_reflns_limit_l_min -27
_diffrn_reflns_number 12406
_diffrn_reflns_theta_full 25.02
_diffrn_reflns_theta_max 25.02
_diffrn_reflns_theta_min 2.42
_exptl_absorpt_coefficient_mu 16.854
_exptl_absorpt_correction_T_max 1.00000
_exptl_absorpt_correction_T_min 0.10578
_exptl_absorpt_correction_type multi-scan
_exptl_absorpt_process_details 'CrysAlisPro 1.171.39.46 (Rigaku OD, 2018)'
_exptl_crystal_colour yellow
_exptl_crystal_density_diffrn 2.252
_exptl_crystal_density_method 'not measured'
_exptl_crystal_description block
_exptl_crystal_F_000 2512
_exptl_crystal_size_max 0.22
_exptl_crystal_size_mid 0.21
_exptl_crystal_size_min 0.21
_refine_diff_density_max 9.932
_refine_diff_density_min -4.975
_refine_diff_density_rms 0.905
_refine_ls_extinction_method none
_refine_ls_goodness_of_fit_ref 1.235
_refine_ls_hydrogen_treatment none
_refine_ls_matrix_type full
_refine_ls_number_parameters 105
_refine_ls_number_reflns 2019
_refine_ls_number_restraints 185
_refine_ls_restrained_S_all 1.209
_refine_ls_R_factor_all 0.1729
_refine_ls_R_factor_gt 0.1472
_refine_ls_shift/su_max 0.004
_refine_ls_shift/su_mean 0.000
_refine_ls_structure_factor_coef Fsqd
_refine_ls_weighting_details 'calc w=1/[\s^2^(Fo^2^)+(0.2000P)^2^+0.0000P] where P=(Fo^2^+2Fc^2^)/3'
_refine_ls_weighting_scheme calc
_refine_ls_wR_factor_gt 0.3071
_refine_ls_wR_factor_ref 0.3209
_reflns_number_gt 1576
_reflns_number_total 2019
_reflns_threshold_expression >2sigma(I)
_cod_data_source_file cm1c01699_si_008.cif
_cod_data_source_block TMTBA-143K
_cod_database_code 4004003

loop_
_symmetry_equiv_pos_as_xyz
'x, y, z'
'-x, -y, z+1/2'
'x, -y, -z'
'-x, y, -z+1/2'
'x+1/2, y+1/2, z'
'-x+1/2, -y+1/2, z+1/2'
'x+1/2, -y+1/2, -z'
'-x+1/2, y+1/2, -z+1/2'
'-x, -y, -z'
'x, y, -z-1/2'
'-x, y, z'
'x, -y, z-1/2'
'-x+1/2, -y+1/2, -z'
'x+1/2, y+1/2, -z-1/2'
'-x+1/2, y+1/2, z'
'x+1/2, -y+1/2, z-1/2'

loop_
_atom_site_label
_atom_site_type_symbol
_atom_site_fract_x
_atom_site_fract_y
_atom_site_fract_z
_atom_site_U_iso_or_equiv
_atom_site_adp_type
_atom_site_occupancy
_atom_site_symmetry_multiplicity
_atom_site_calc_flag
_atom_site_refinement_flags
_atom_site_disorder_assembly
_atom_site_disorder_group
C10 C 0.0000 0.869(7) 0.2500 0.310(4) Uani 1 4 d SU . .
Bi1 Bi 0.0000 0.33986(4) 0.16276(2) 0.02341(17) Uani 1 2 d SU . .
Br1 Br 0.0000 0.20859(10) 0.09932(7) 0.0303(5) Uani 1 2 d SU . .
Br2 Br 0.18859(15) 0.40508(9) 0.09869(6) 0.0476(4) Uani 1 1 d U . .
Br4 Br 0.18657(17) 0.27629(14) 0.2500 0.0444(6) Uani 1 2 d SU . .
Br3 Br 0.0000 0.47103(16) 0.2500 0.0538(10) Uani 1 4 d SU . .
N1 N 0.9435(3) 0.69476(12) 0.10311(10) 0.0728(19) Uani 0.50 1 d PDU . .
C3 C 0.8569(18) 0.6316(9) 0.1390(8) 0.062(2) Uani 1 1 d U . .
C1 C 1.0000 0.6397(2) 0.05360(14) 0.0862(18) Uani 1 2 d SDU . .
C2 C 0.853(2) 0.7080(11) 0.0454(8) 0.0746(18) Uani 1 1 d U . .
C4 C 1.0000 0.5816(18) 0.0406(16) 0.095(3) Uani 1 2 d SU . .
N2 N 0.0000 1.01602(8) 0.2500 0.3088(13) Uani 1 4 d SDU . .
C8 C 0.14125(18) 1.0088(13) 0.2500 0.3081(19) Uani 1 2 d SDU . .
C7 C 0.0000 1.10152(11) 0.2500 0.308(3) Uani 1 4 d SDU . .
C6 C 0.0000 1.0080(11) 0.18434(9) 0.3076(19) Uani 1 2 d SDU . .
C9 C 0.0000 0.93053(11) 0.2500 0.309(2) Uani 1 4 d SDU . .
C5 C 1.0000 0.75954(17) 0.14508(16) 0.066(2) Uani 1 2 d SDU . .

loop_
_atom_site_aniso_label
_atom_site_aniso_U_11
_atom_site_aniso_U_22
_atom_site_aniso_U_33
_atom_site_aniso_U_23
_atom_site_aniso_U_13
_atom_site_aniso_U_12
C10 0.312(7) 0.307(2) 0.310(7) 0.000 0.000 0.000
Bi1 0.0327(3) 0.0278(3) 0.0098(3) 0.0006(2) 0.000 0.000
Br1 0.0441(9) 0.0303(8) 0.0164(8) -0.0054(7) 0.000 0.000
Br2 0.0635(9) 0.0585(8) 0.0206(6) 0.0054(6) 0.0034(6) -0.0259(7)
Br4 0.0207(8) 0.0994(15) 0.0131(8) 0.000 0.000 0.0086(9)
Br3 0.119(3) 0.0279(12) 0.0148(12) 0.000 0.000 0.000
N1 0.072(4) 0.081(3) 0.066(3) 0.0060(19) -0.003(2) -0.002(3)
C3 0.060(5) 0.053(4) 0.072(3) 0.011(3) -0.020(3) 0.008(3)
C1 0.091(3) 0.081(3) 0.086(3) -0.005(2) 0.000 0.000
C2 0.080(3) 0.090(4) 0.054(3) 0.009(3) 0.003(2) -0.003(2)
C4 0.106(7) 0.082(3) 0.097(7) -0.005(3) 0.000 0.000
N2 0.310(2) 0.3073(16) 0.309(2) 0.000 0.000 0.000
C8 0.310(2) 0.307(3) 0.307(4) 0.000 0.000 0.0006(19)
C7 0.309(6) 0.307(2) 0.307(6) 0.000 0.000 0.000
C6 0.308(5) 0.306(3) 0.309(2) -0.0009(19) 0.000 0.000
C9 0.311(4) 0.3075(16) 0.310(4) 0.000 0.000 0.000
C5 0.064(6) 0.062(3) 0.072(4) 0.008(3) 0.000 0.000

loop_
_atom_type_symbol
_atom_type_description
_atom_type_scat_dispersion_real
_atom_type_scat_dispersion_imag
_atom_type_scat_source
C C 0.0033 0.0016 'International Tables Vol C Tables 4.2.6.8 and 6.1.1.4'
H H 0.0000 0.0000 'International Tables Vol C Tables 4.2.6.8 and 6.1.1.4'
Bi Bi -4.1077 10.2566 'International Tables Vol C Tables 4.2.6.8 and 6.1.1.4'
Br Br -0.2901 2.4595 'International Tables Vol C Tables 4.2.6.8 and 6.1.1.4'
N N 0.0061 0.0033 'International Tables Vol C Tables 4.2.6.8 and 6.1.1.4'

loop_
_geom_angle_atom_site_label_1
_geom_angle_atom_site_label_2
_geom_angle_atom_site_label_3
_geom_angle
_geom_angle_site_symmetry_1
_geom_angle_site_symmetry_3
_geom_angle_publ_flag
Br1 Bi1 Br2 94.13(4) . . ?
Br1 Bi1 Br2 94.13(4) . 11 ?
Br2 Bi1 Br2 94.25(7) . 11 ?
Br1 Bi1 Br4 92.06(5) . . ?
Br2 Bi1 Br4 91.59(5) . . ?
Br2 Bi1 Br4 171.16(4) 11 . ?
Br1 Bi1 Br4 92.06(5) . 11 ?
Br2 Bi1 Br4 171.16(4) . 11 ?
Br2 Bi1 Br4 91.59(5) 11 11 ?
Br4 Bi1 Br4 81.87(6) . 11 ?
Br1 Bi1 Br3 171.30(5) . . ?
Br2 Bi1 Br3 91.78(4) . . ?
Br2 Bi1 Br3 91.78(4) 11 . ?
Br4 Bi1 Br3 81.39(5) . . ?
Br4 Bi1 Br3 81.39(5) 11 . ?
Bi1 Br4 Bi1 82.38(5) . 10_556 ?
Bi1 Br3 Bi1 81.53(7) . 10_556 ?
N1 N1 C1 68.06(13) 11_755 . ?
N1 N1 C5 68.06(13) 11_755 . ?
C1 N1 C5 135.2(3) . . ?
N1 N1 C2 125.6(7) 11_755 . ?
C1 N1 C2 74.9(7) . . ?
C5 N1 C2 126.5(7) . . ?
N1 N1 C3 123.7(6) 11_755 . ?
C1 N1 C3 98.6(6) . . ?
C5 N1 C3 112.8(7) . . ?
C2 N1 C3 99.7(10) . . ?
C4 C1 N1 140.9(16) . 11_755 ?
C4 C1 N1 140.9(16) . . ?
N1 C1 N1 43.9(3) 11_755 . ?
C4 C1 C2 124.0(9) . 11_755 ?
N1 C1 C2 53.4(6) 11_755 11_755 ?
N1 C1 C2 89.6(6) . 11_755 ?
C4 C1 C2 124.0(9) . . ?
N1 C1 C2 89.6(6) 11_755 . ?
N1 C1 C2 53.4(6) . . ?
C2 C1 C2 103.9(12) 11_755 . ?
N1 C2 C1 51.6(6) . . ?
C9 N2 C6 84.6(7) . 10_556 ?
C9 N2 C6 84.6(7) . . ?
C6 N2 C6 169.2(15) 10_556 . ?
C9 N2 C8 85.1(9) . . ?
C6 N2 C8 89.54(11) 10_556 . ?
C6 N2 C8 89.54(11) . . ?
C9 N2 C8 85.1(9) . 11 ?
C6 N2 C8 89.54(11) 10_556 11 ?
C6 N2 C8 89.54(11) . 11 ?
C8 N2 C8 170.2(17) . 11 ?
C9 N2 C7 180.000(1) . . ?
C6 N2 C7 95.4(7) 10_556 . ?
C6 N2 C7 95.4(7) . . ?
C8 N2 C7 94.9(9) . . ?
C8 N2 C7 94.9(9) 11 . ?
N2 C8 C9 47.4(4) . . ?
N2 C6 C9 47.7(3) . . ?
C10 C9 N2 180.00(3) . . ?
C10 C9 C6 132.3(4) . 10_556 ?
N2 C9 C6 47.7(4) . 10_556 ?
C10 C9 C6 132.3(4) . . ?
N2 C9 C6 47.7(4) . . ?
C6 C9 C6 95.4(8) 10_556 . ?
C10 C9 C8 132.6(5) . . ?
N2 C9 C8 47.4(5) . . ?
C6 C9 C8 62.9(3) 10_556 . ?
C6 C9 C8 62.9(3) . . ?
C10 C9 C8 132.6(5) . 11 ?
N2 C9 C8 47.4(5) . 11 ?
C6 C9 C8 62.9(3) 10_556 11 ?
C6 C9 C8 62.9(3) . 11 ?
C8 C9 C8 94.9(9) . 11 ?
N1 C5 N1 43.9(3) . 11_755 ?

loop_
_geom_bond_atom_site_label_1
_geom_bond_atom_site_label_2
_geom_bond_distance
_geom_bond_site_symmetry_2
_geom_bond_publ_flag
C10 C9 1.08(12) . ?
Bi1 Br1 2.7177(18) . ?
Bi1 Br2 2.7229(16) . ?
Bi1 Br2 2.7229(16) 11 ?
Bi1 Br4 3.0129(16) . ?
Bi1 Br4 3.0129(16) 11 ?
Bi1 Br3 3.039(2) . ?
Br4 Bi1 3.0129(15) 10_556 ?
Br3 Bi1 3.039(2) 10_556 ?
N1 N1 1.196(7) 11_755 ?
N1 C1 1.600(3) . ?
N1 C5 1.600(3) . ?
N1 C2 1.64(2) . ?
N1 C3 1.653(18) . ?
C1 C4 1.06(3) . ?
C1 N1 1.600(3) 11_755 ?
C1 C2 1.97(2) 11_755 ?
C1 C2 1.97(2) . ?
N2 C9 1.500(2) . ?
N2 C6 1.500(3) 10_556 ?
N2 C6 1.500(3) . ?
N2 C8 1.500(3) . ?
N2 C8 1.500(3) 11 ?
N2 C7 1.500(2) . ?
C8 C9 2.029(16) . ?
C6 C9 2.019(13) . ?
C9 C6 2.019(13) 10_556 ?
C9 C8 2.029(16) 11 ?
C5 N1 1.600(3) 11_755 ?

loop_
_geom_torsion_atom_site_label_1
_geom_torsion_atom_site_label_2
_geom_torsion_atom_site_label_3
_geom_torsion_atom_site_label_4
_geom_torsion
_geom_torsion_site_symmetry_1
_geom_torsion_site_symmetry_2
_geom_torsion_site_symmetry_3
_geom_torsion_site_symmetry_4
_geom_torsion_publ_flag
Br1 Bi1 Br4 Bi1 -132.41(5) . . . 10_556 ?
Br2 Bi1 Br4 Bi1 133.40(5) . . . 10_556 ?
Br2 Bi1 Br4 Bi1 2.0(4) 11 . . 10_556 ?
Br4 Bi1 Br4 Bi1 -40.63(8) 11 . . 10_556 ?
Br3 Bi1 Br4 Bi1 41.83(4) . . . 10_556 ?
Br1 Bi1 Br3 Bi1 0.0 . . . 10_556 ?
Br2 Bi1 Br3 Bi1 -132.84(3) . . . 10_556 ?
Br2 Bi1 Br3 Bi1 132.84(3) 11 . . 10_556 ?
Br4 Bi1 Br3 Bi1 -41.50(3) . . . 10_556 ?
Br4 Bi1 Br3 Bi1 41.50(3) 11 . . 10_556 ?
N1 N1 C1 C4 119.7(18) 11_755 . . . ?
C5 N1 C1 C4 132.0(18) . . . . ?
C2 N1 C1 C4 -101(2) . . . . ?
C3 N1 C1 C4 -3.2(19) . . . . ?
C5 N1 C1 N1 12.3(3) . . . 11_755 ?
C2 N1 C1 N1 139.3(7) . . . 11_755 ?
C3 N1 C1 N1 -122.9(7) . . . 11_755 ?
N1 N1 C1 C2 -31.6(6) 11_755 . . 11_755 ?
C5 N1 C1 C2 -19.3(7) . . . 11_755 ?
C2 N1 C1 C2 107.7(13) . . . 11_755 ?
C3 N1 C1 C2 -154.5(9) . . . 11_755 ?
N1 N1 C1 C2 -139.3(8) 11_755 . . . ?
C5 N1 C1 C2 -127.0(8) . . . . ?
C3 N1 C1 C2 97.8(10) . . . . ?
N1 N1 C2 C1 48.0(7) 11_755 . . . ?
C5 N1 C2 C1 135.6(5) . . . . ?
C3 N1 C2 C1 -96.4(7) . . . . ?
C4 C1 C2 N1 132(2) . . . . ?
N1 C1 C2 N1 -26.9(5) 11_755 . . . ?
C2 C1 C2 N1 -78.9(9) 11_755 . . . ?
C6 N2 C8 C9 84.6(7) 10_556 . . . ?
C6 N2 C8 C9 -84.6(7) . . . . ?
C8 N2 C8 C9 0.0 11 . . . ?
C7 N2 C8 C9 180.0 . . . . ?
C6 N2 C6 C9 0.000(14) 10_556 . . . ?
C8 N2 C6 C9 85.1(9) . . . . ?
C8 N2 C6 C9 -85.1(9) 11 . . . ?
C7 N2 C6 C9 180.000(3) . . . . ?
C6 N2 C9 C10 0(100) 10_556 . . . ?
C6 N2 C9 C10 0(100) . . . . ?
C8 N2 C9 C10 0(81) . . . . ?
C8 N2 C9 C10 0(100) 11 . . . ?
C7 N2 C9 C10 0(81) . . . . ?
C6 N2 C9 C6 180.000(4) . . . 10_556 ?
C8 N2 C9 C6 90.000(3) . . . 10_556 ?
C8 N2 C9 C6 -90.000(3) 11 . . 10_556 ?
C7 N2 C9 C6 0(47) . . . 10_556 ?
C6 N2 C9 C6 180.000(3) 10_556 . . . ?
C8 N2 C9 C6 -90.000(3) . . . . ?
C8 N2 C9 C6 90.000(3) 11 . . . ?
C7 N2 C9 C6 0(47) . . . . ?
C6 N2 C9 C8 -90.0 10_556 . . . ?
C6 N2 C9 C8 90.0 . . . . ?
C8 N2 C9 C8 180.0 11 . . . ?
C7 N2 C9 C8 0(56) . . . . ?
C6 N2 C9 C8 90.0 10_556 . . 11 ?
C6 N2 C9 C8 -90.0 . . . 11 ?
C8 N2 C9 C8 180.0 . . . 11 ?
C7 N2 C9 C8 0(81) . . . 11 ?
N2 C6 C9 C10 180.00(4) . . . . ?
N2 C6 C9 C6 0.000(2) . . . 10_556 ?
N2 C6 C9 C8 -55.8(5) . . . . ?
N2 C6 C9 C8 55.8(5) . . . 11 ?
N2 C8 C9 C10 180.0 . . . . ?
N2 C8 C9 C6 -56.2(4) . . . 10_556 ?
N2 C8 C9 C6 56.2(4) . . . . ?
N2 C8 C9 C8 0.0 . . . 11 ?
C1 N1 C5 N1 -12.3(3) . . . 11_755 ?
C2 N1 C5 N1 -118.8(9) . . . 11_755 ?
C3 N1 C5 N1 118.6(7) . . . 11_755 ?
